data_4076154
loop_
_publ_author_name
'Vicente, Jos\'e'
'Chicote, Mar\'ia-Teresa'
'Alvarez-Falc\'on, Miguel M.'
'Jones, Peter G.'

_publ_section_title
;
 Gold(I) Complexes Derived from C6Me3(C&#x22EE;CH)3-1,3,5,
 C6Me4(C&#x22EE;CH)2-1,4, and MeC6H4C&#x22EE;CH-4&#x00A7;
;
_journal_issue 24
_journal_name_full Organometallics
_journal_page_first 5956
_journal_paper_doi 10.1021/om050665f
_journal_volume 24
_journal_year 2005
_chemical_formula_sum 'C54 H44 Au N P2'
_chemical_formula_weight 965.81
_chemical_name_systematic
;

 ?

;
_space_group_IT_number 15
_symmetry_cell_setting monoclinic
_symmetry_space_group_name_Hall '-C 2yc'
_symmetry_space_group_name_H-M 'C 1 2/c 1'
_atom_sites_solution_hydrogens geom
_atom_sites_solution_primary Patterson
_atom_sites_solution_secondary difmap
_audit_creation_method SHELXL-97
_cell_angle_alpha 90.00
_cell_angle_beta 115.354(4)
_cell_angle_gamma 90.00
_cell_formula_units_Z 4
_cell_length_a 17.5277(12)
_cell_length_b 17.6004(12)
_cell_length_c 15.3303(11)
_cell_measurement_reflns_used 6553
_cell_measurement_temperature 133(2)
_cell_measurement_theta_max 30.4
_cell_measurement_theta_min 2.5
_cell_volume 4273.8(5)
_computing_cell_refinement 'Bruker SAINT'
_computing_data_collection 'Bruker SMART'
_computing_data_reduction 'Bruker SAINT'
_computing_molecular_graphics 'Siemens XP'
_computing_publication_material SHELXL-97
_computing_structure_refinement 'SHELXL-97 (Sheldrick, 1997)'
_computing_structure_solution 'SHELXS-97 (Sheldrick, 1990)'
_diffrn_ambient_temperature 133(2)
_diffrn_detector_area_resol_mean 8.192
_diffrn_measured_fraction_theta_full 1.000
_diffrn_measured_fraction_theta_max 1.000
_diffrn_measurement_device_type 'Bruker SMART 1000 CCD'
_diffrn_measurement_method '\w- & \f-scan'
_diffrn_radiation_monochromator graphite
_diffrn_radiation_source 'fine-focus sealed tube'
_diffrn_radiation_type MoK\a
_diffrn_radiation_wavelength 0.71073
_diffrn_reflns_av_R_equivalents 0.0369
_diffrn_reflns_av_sigmaI/netI 0.0264
_diffrn_reflns_limit_h_max 24
_diffrn_reflns_limit_h_min -23
_diffrn_reflns_limit_k_max 24
_diffrn_reflns_limit_k_min -24
_diffrn_reflns_limit_l_max 21
_diffrn_reflns_limit_l_min -21
_diffrn_reflns_number 40559
_diffrn_reflns_theta_full 30.00
_diffrn_reflns_theta_max 30.03
_diffrn_reflns_theta_min 1.73
_exptl_absorpt_coefficient_mu 3.555
_exptl_absorpt_correction_T_max 0.802
_exptl_absorpt_correction_T_min 0.466
_exptl_absorpt_correction_type multi-scan
_exptl_absorpt_process_details SADABS
_exptl_crystal_colour colourless
_exptl_crystal_density_diffrn 1.501
_exptl_crystal_density_method 'not measured'
_exptl_crystal_description prism
_exptl_crystal_F_000 1936
_exptl_crystal_size_max 0.30
_exptl_crystal_size_mid 0.08
_exptl_crystal_size_min 0.08
_refine_diff_density_max 0.988
_refine_diff_density_min -0.489
_refine_diff_density_rms 0.077
_refine_ls_extinction_method none
_refine_ls_goodness_of_fit_ref 1.015
_refine_ls_hydrogen_treatment riding
_refine_ls_matrix_type full
_refine_ls_number_parameters 264
_refine_ls_number_reflns 6259
_refine_ls_number_restraints 0
_refine_ls_restrained_S_all 1.015
_refine_ls_R_factor_all 0.0239
_refine_ls_R_factor_gt 0.0194
_refine_ls_shift/su_max 0.002
_refine_ls_shift/su_mean 0.000
_refine_ls_structure_factor_coef Fsqd
_refine_ls_weighting_details 'calc w=1/[\s^2^(Fo^2^)+(0.0243P)^2^] where P=(Fo^2^+2Fc^2^)/3'
_refine_ls_weighting_scheme calc
_refine_ls_wR_factor_gt 0.0436
_refine_ls_wR_factor_ref 0.0446
_reflns_number_gt 5649
_reflns_number_total 6259
_reflns_threshold_expression >2sigma(I)
_cod_data_source_file om050665fsi20050802_013525.cif
_cod_data_source_block lasmin
_cod_depositor_comments
;
The following automatic conversions were performed:

'_geom_bond_publ_flag' value 'Y' changed to 'y' according to
/home/saulius/struct/CIF-dictionaries/cif_core.dic dictionary named
'cif_core.dic' version 2.4.1 from 2010-06-29 (10
times).

'_geom_angle_publ_flag' value 'Y' changed to 'y' according
to /home/saulius/struct/CIF-dictionaries/cif_core.dic dictionary
named 'cif_core.dic' version 2.4.1 from 2010-06-29 (13 times).

Automatic conversion script
Id: cif_fix_values 1715 2011-07-08 13:25:40Z adriana 
;
_cod_original_sg_symbol_H-M 'C 2/c'
_cod_database_code 4076154

loop_
_symmetry_equiv_pos_as_xyz
'x, y, z'
'-x, y, -z+1/2'
'x+1/2, y+1/2, z'
'-x+1/2, y+1/2, -z+1/2'
'-x, -y, -z'
'x, -y, z-1/2'
'-x+1/2, -y+1/2, -z'
'x+1/2, -y+1/2, z-1/2'

loop_
_atom_site_label
_atom_site_type_symbol
_atom_site_fract_x
_atom_site_fract_y
_atom_site_fract_z
_atom_site_U_iso_or_equiv
_atom_site_adp_type
_atom_site_occupancy
_atom_site_symmetry_multiplicity
_atom_site_calc_flag
_atom_site_refinement_flags
Au Au 0.0000 0.369881(5) 0.2500 0.02021(3) Uani 1 2 d S
C1 C 0.03439(11) 0.37075(9) 0.39141(14) 0.0231(3) Uani 1 1 d .
C2 C 0.05416(11) 0.37200(9) 0.47755(14) 0.0223(3) Uani 1 1 d .
C3 C 0.07559(10) 0.37292(9) 0.57894(13) 0.0209(3) Uani 1 1 d .
C4 C 0.09756(11) 0.30557(10) 0.63340(13) 0.0234(3) Uani 1 1 d .
H4 H 0.1001 0.2591 0.6032 0.028 Uiso 1 1 calc R
C5 C 0.11550(11) 0.30602(10) 0.73060(14) 0.0263(4) Uani 1 1 d .
H5 H 0.1304 0.2599 0.7661 0.032 Uiso 1 1 calc R
C6 C 0.11201(11) 0.37326(10) 0.77736(13) 0.0252(4) Uani 1 1 d .
C7 C 0.09144(11) 0.43997(10) 0.72383(14) 0.0269(4) Uani 1 1 d .
H7 H 0.0895 0.4863 0.7546 0.032 Uiso 1 1 calc R
C8 C 0.07370(11) 0.44050(10) 0.62675(13) 0.0245(4) Uani 1 1 d .
H8 H 0.0601 0.4871 0.5921 0.029 Uiso 1 1 calc R
C9 C 0.12750(13) 0.37315(11) 0.88179(15) 0.0326(4) Uani 1 1 d .
H9A H 0.1416 0.4247 0.9080 0.039 Uiso 1 1 calc R
H9B H 0.1744 0.3389 0.9183 0.039 Uiso 1 1 calc R
H9C H 0.0765 0.3558 0.8871 0.039 Uiso 1 1 calc R
P P 0.40816(2) 0.45146(2) 0.17263(3) 0.01521(8) Uani 1 1 d .
N N 0.5000 0.43452(11) 0.2500 0.0209(4) Uani 1 2 d S
C11 C 0.38866(10) 0.40374(9) 0.06145(12) 0.0176(3) Uani 1 1 d .
C12 C 0.34349(11) 0.43854(10) -0.02762(13) 0.0239(4) Uani 1 1 d .
H12 H 0.3230 0.4889 -0.0303 0.029 Uiso 1 1 calc R
C13 C 0.32826(12) 0.39982(11) -0.11273(14) 0.0281(4) Uani 1 1 d .
H13 H 0.2975 0.4238 -0.1733 0.034 Uiso 1 1 calc R
C14 C 0.35782(11) 0.32648(11) -0.10921(13) 0.0271(4) Uani 1 1 d .
H14 H 0.3473 0.3001 -0.1673 0.033 Uiso 1 1 calc R
C15 C 0.40268(12) 0.29155(10) -0.02103(14) 0.0286(4) Uani 1 1 d .
H15 H 0.4227 0.2411 -0.0189 0.034 Uiso 1 1 calc R
C16 C 0.41856(11) 0.32949(10) 0.06399(13) 0.0240(4) Uani 1 1 d .
H16 H 0.4498 0.3052 0.1242 0.029 Uiso 1 1 calc R
C21 C 0.38597(10) 0.55071(9) 0.14391(12) 0.0173(3) Uani 1 1 d .
C22 C 0.44683(10) 0.59504(9) 0.13130(13) 0.0211(3) Uani 1 1 d .
H22 H 0.4981 0.5726 0.1372 0.025 Uiso 1 1 calc R
C23 C 0.43209(11) 0.67200(10) 0.11013(13) 0.0235(4) Uani 1 1 d .
H23 H 0.4739 0.7024 0.1030 0.028 Uiso 1 1 calc R
C24 C 0.35671(11) 0.70431(9) 0.09948(13) 0.0243(4) Uani 1 1 d .
H24 H 0.3467 0.7568 0.0846 0.029 Uiso 1 1 calc R
C25 C 0.29572(12) 0.66045(10) 0.11037(14) 0.0267(4) Uani 1 1 d .
H25 H 0.2438 0.6829 0.1023 0.032 Uiso 1 1 calc R
C26 C 0.31029(11) 0.58377(9) 0.13310(13) 0.0226(3) Uani 1 1 d .
H26 H 0.2686 0.5539 0.1413 0.027 Uiso 1 1 calc R
C31 C 0.33353(9) 0.41632(8) 0.21447(12) 0.0165(3) Uani 1 1 d .
C32 C 0.35830(10) 0.40562(9) 0.31284(12) 0.0207(3) Uani 1 1 d .
H32 H 0.4152 0.4149 0.3573 0.025 Uiso 1 1 calc R
C33 C 0.30011(12) 0.38146(9) 0.34609(14) 0.0258(4) Uani 1 1 d .
H33 H 0.3172 0.3735 0.4131 0.031 Uiso 1 1 calc R
C34 C 0.21677(12) 0.36898(9) 0.28086(15) 0.0267(4) Uani 1 1 d .
H34 H 0.1767 0.3533 0.3038 0.032 Uiso 1 1 calc R
C35 C 0.19160(11) 0.37908(9) 0.18313(15) 0.0258(4) Uani 1 1 d .
H35 H 0.1345 0.3703 0.1391 0.031 Uiso 1 1 calc R
C36 C 0.24982(10) 0.40208(10) 0.14918(13) 0.0214(3) Uani 1 1 d .
H36 H 0.2329 0.4081 0.0818 0.026 Uiso 1 1 calc R

loop_
_atom_site_aniso_label
_atom_site_aniso_U_11
_atom_site_aniso_U_22
_atom_site_aniso_U_33
_atom_site_aniso_U_23
_atom_site_aniso_U_13
_atom_site_aniso_U_12
Au 0.01992(5) 0.02125(5) 0.02205(5) 0.000 0.01145(4) 0.000
C1 0.0220(8) 0.0207(8) 0.0276(9) 0.0004(7) 0.0117(7) 0.0030(6)
C2 0.0205(8) 0.0203(8) 0.0283(9) 0.0008(7) 0.0125(7) 0.0020(6)
C3 0.0167(7) 0.0224(8) 0.0243(9) -0.0007(7) 0.0094(6) -0.0009(6)
C4 0.0234(8) 0.0211(8) 0.0276(9) -0.0010(7) 0.0127(7) 0.0008(6)
C5 0.0255(9) 0.0253(8) 0.0274(10) 0.0054(7) 0.0105(7) 0.0018(7)
C6 0.0203(8) 0.0332(9) 0.0208(9) -0.0012(7) 0.0076(7) -0.0023(7)
C7 0.0285(9) 0.0238(8) 0.0269(10) -0.0052(7) 0.0107(8) -0.0003(7)
C8 0.0271(9) 0.0209(8) 0.0241(9) 0.0013(7) 0.0096(7) 0.0013(7)
C9 0.0321(10) 0.0406(11) 0.0242(10) 0.0008(8) 0.0110(8) -0.0004(8)
P 0.01302(17) 0.01640(18) 0.0159(2) 0.00045(14) 0.00594(15) -0.00029(13)
N 0.0146(9) 0.0233(10) 0.0219(11) 0.000 0.0050(8) 0.000
C11 0.0153(7) 0.0208(8) 0.0181(8) -0.0002(6) 0.0085(6) -0.0018(6)
C12 0.0255(9) 0.0247(8) 0.0209(9) 0.0018(7) 0.0095(7) 0.0024(7)
C13 0.0297(9) 0.0347(9) 0.0188(9) 0.0008(7) 0.0095(7) -0.0008(8)
C14 0.0293(9) 0.0328(10) 0.0224(9) -0.0073(7) 0.0140(8) -0.0057(7)
C15 0.0331(10) 0.0244(8) 0.0295(10) -0.0053(7) 0.0144(8) 0.0017(7)
C16 0.0257(9) 0.0233(8) 0.0212(9) 0.0006(7) 0.0084(7) 0.0023(7)
C21 0.0188(7) 0.0177(7) 0.0157(8) 0.0002(6) 0.0077(6) -0.0002(6)
C22 0.0175(8) 0.0220(8) 0.0241(9) 0.0019(7) 0.0093(7) 0.0007(6)
C23 0.0249(8) 0.0222(8) 0.0248(9) 0.0009(7) 0.0119(7) -0.0044(6)
C24 0.0313(9) 0.0181(8) 0.0251(9) 0.0012(7) 0.0137(7) 0.0021(7)
C25 0.0272(9) 0.0233(8) 0.0346(11) 0.0036(8) 0.0180(8) 0.0069(7)
C26 0.0218(8) 0.0217(8) 0.0285(10) 0.0015(7) 0.0147(7) 0.0000(6)
C31 0.0157(7) 0.0157(7) 0.0193(8) 0.0001(6) 0.0087(6) -0.0007(5)
C32 0.0198(8) 0.0220(8) 0.0201(9) 0.0008(6) 0.0082(7) 0.0015(6)
C33 0.0314(9) 0.0261(9) 0.0255(10) 0.0044(7) 0.0174(8) 0.0028(7)
C34 0.0273(9) 0.0227(8) 0.0391(11) 0.0036(8) 0.0230(8) -0.0003(7)
C35 0.0184(8) 0.0243(9) 0.0359(11) -0.0012(7) 0.0129(7) -0.0035(6)
C36 0.0178(8) 0.0241(8) 0.0212(9) -0.0009(7) 0.0072(7) -0.0027(6)

loop_
_atom_type_symbol
_atom_type_description
_atom_type_scat_dispersion_real
_atom_type_scat_dispersion_imag
_atom_type_scat_source
C C 0.0033 0.0016 'International Tables Vol C Tables 4.2.6.8 and 6.1.1.4'
H H 0.0000 0.0000 'International Tables Vol C Tables 4.2.6.8 and 6.1.1.4'
N N 0.0061 0.0033 'International Tables Vol C Tables 4.2.6.8 and 6.1.1.4'
P P 0.1023 0.0942 'International Tables Vol C Tables 4.2.6.8 and 6.1.1.4'
Au Au -2.0133 8.8022 'International Tables Vol C Tables 4.2.6.8 and 6.1.1.4'

loop_
_geom_angle_atom_site_label_1
_geom_angle_atom_site_label_2
_geom_angle_atom_site_label_3
_geom_angle
_geom_angle_site_symmetry_1
_geom_angle_site_symmetry_3
_geom_angle_publ_flag
C1 Au C1 179.12(9) . 2 y
C2 C1 Au 178.87(16) . . y
C1 C2 C3 178.68(19) . . y
C8 C3 C4 117.76(17) . . y
C8 C3 C2 121.41(15) . . y
C4 C3 C2 120.81(15) . . y
C5 C4 C3 120.84(16) . . y
C4 C5 C6 121.11(16) . . y
C7 C6 C5 118.02(18) . . y
C7 C6 C9 120.84(16) . . y
C5 C6 C9 121.11(16) . . y
C8 C7 C6 121.55(17) . . y
C7 C8 C3 120.70(16) . . y
N P C31 109.50(6) . . ?
N P C11 110.23(7) . . ?
C31 P C11 107.82(7) . . ?
N P C21 114.45(9) . . ?
C31 P C21 107.89(7) . . ?
C11 P C21 106.72(8) . . ?
P N P 158.04(14) 2_655 . ?
C12 C11 C16 119.06(15) . . ?
C12 C11 P 121.44(13) . . ?
C16 C11 P 119.49(12) . . ?
C13 C12 C11 120.23(16) . . ?
C14 C13 C12 120.11(17) . . ?
C15 C14 C13 119.98(17) . . ?
C16 C15 C14 120.48(17) . . ?
C15 C16 C11 120.13(16) . . ?
C26 C21 C22 119.61(14) . . ?
C26 C21 P 121.94(12) . . ?
C22 C21 P 118.44(12) . . ?
C23 C22 C21 119.90(15) . . ?
C24 C23 C22 120.05(15) . . ?
C23 C24 C25 120.29(16) . . ?
C24 C25 C26 120.19(16) . . ?
C25 C26 C21 119.94(15) . . ?
C32 C31 C36 119.71(15) . . ?
C32 C31 P 119.78(12) . . ?
C36 C31 P 120.47(13) . . ?
C33 C32 C31 120.13(16) . . ?
C32 C33 C34 119.71(17) . . ?
C35 C34 C33 120.64(17) . . ?
C34 C35 C36 119.96(17) . . ?
C35 C36 C31 119.83(17) . . ?

loop_
_geom_bond_atom_site_label_1
_geom_bond_atom_site_label_2
_geom_bond_distance
_geom_bond_site_symmetry_2
_geom_bond_publ_flag
Au C1 1.9860(19) . y
C1 C2 1.213(3) . y
C2 C3 1.434(3) . y
C3 C8 1.405(2) . y
C3 C4 1.405(2) . y
C4 C5 1.385(3) . y
C5 C6 1.399(2) . y
C6 C7 1.389(2) . y
C6 C9 1.505(3) . y
C7 C8 1.384(3) . y
P N 1.5658(6) . ?
P C31 1.7955(16) . ?
P C11 1.7968(17) . ?
P C21 1.8027(16) . ?
N P 1.5658(6) 2_655 ?
C11 C12 1.393(2) . ?
C11 C16 1.402(2) . ?
C12 C13 1.393(3) . ?
C13 C14 1.383(3) . ?
C14 C15 1.383(3) . ?
C15 C16 1.383(2) . ?
C21 C26 1.392(2) . ?
C21 C22 1.400(2) . ?
C22 C23 1.391(2) . ?
C23 C24 1.382(2) . ?
C24 C25 1.385(2) . ?
C25 C26 1.390(2) . ?
C31 C32 1.392(2) . ?
C31 C36 1.400(2) . ?
C32 C33 1.388(2) . ?
C33 C34 1.390(3) . ?
C34 C35 1.380(3) . ?
C35 C36 1.390(2) . ?

loop_
_geom_hbond_atom_site_label_D
_geom_hbond_atom_site_label_H
_geom_hbond_atom_site_label_A
_geom_hbond_distance_DH
_geom_hbond_distance_HA
_geom_hbond_distance_DA
_geom_hbond_angle_DHA
_geom_hbond_site_symmetry_A
C7 H7 Au 0.95 2.96 3.8054(18) 148.5 5_566
C34 H34 Au 0.95 2.86 3.6222(18) 138.1 .
